data_2212266
loop_
_publ_author_name
'Qi Chen'
'Wenjun Feng'
'Xuefang Zheng'
'Yan Xu'

_publ_section_title
;
 Poly[[(isonicotinic acid-\k<i>N</i>)copper(I)]-\m~3~-chloro]
;
_journal_coeditor_code KP2058
_journal_issue 2
_journal_name_full 'Acta Crystallographica Section E'
_journal_page_first m367
_journal_page_last m368
_journal_paper_doi 10.1107/S1600536806055267
_journal_volume 63
_journal_year 2007
_chemical_formula_iupac '[Cu Cl (C6 H5 N O2)]'
_chemical_formula_moiety 'C6 H5 Cl Cu N O2'
_chemical_formula_sum 'C6 H5 Cl Cu N O2'
_chemical_formula_weight 222.10
_chemical_name_systematic
;
Poly[[(isonicotinic acid-\kN)copper(I)]-\m~3~-chloro]
;
_space_group_IT_number 11
_symmetry_cell_setting monoclinic
_symmetry_space_group_name_Hall '-P 2yb'
_symmetry_space_group_name_H-M 'P 1 21/m 1'
_atom_sites_solution_hydrogens geom
_atom_sites_solution_primary direct
_atom_sites_solution_secondary difmap
_audit_creation_method SHELXL-97
_cell_angle_alpha 90.00
_cell_angle_beta 101.381(6)
_cell_angle_gamma 90.00
_cell_formula_units_Z 2
_cell_length_a 7.109(4)
_cell_length_b 3.732(2)
_cell_length_c 14.073(7)
_cell_measurement_reflns_used 3328
_cell_measurement_temperature 293(2)
_cell_measurement_theta_max 26.0
_cell_measurement_theta_min 1.48
_cell_volume 366.0(3)
_computing_cell_refinement 'SAINT (Bruker, 2005)'
_computing_data_collection 'APEX2 (Bruker, 2005)'
_computing_data_reduction SAINT
_computing_molecular_graphics SHELXTL
_computing_publication_material SHELXTL
_computing_structure_refinement 'SHELXL97 (Sheldrick, 1997)'
_computing_structure_solution 'SHELXS97 (Sheldrick, 1997)'
_diffrn_ambient_temperature 293(2)
_diffrn_measured_fraction_theta_full 0.999
_diffrn_measured_fraction_theta_max 0.999
_diffrn_measurement_device_type 'Bruker APEX2 CCD'
_diffrn_measurement_method \w
_diffrn_radiation_monochromator graphite
_diffrn_radiation_source 'fine-focus sealed tube'
_diffrn_radiation_type MoK\a
_diffrn_radiation_wavelength 0.71073
_diffrn_reflns_av_R_equivalents 0.0283
_diffrn_reflns_av_sigmaI/netI 0.0312
_diffrn_reflns_limit_h_max 8
_diffrn_reflns_limit_h_min -8
_diffrn_reflns_limit_k_max 4
_diffrn_reflns_limit_k_min -4
_diffrn_reflns_limit_l_max 17
_diffrn_reflns_limit_l_min -17
_diffrn_reflns_number 3328
_diffrn_reflns_theta_full 25.99
_diffrn_reflns_theta_max 25.99
_diffrn_reflns_theta_min 1.48
_diffrn_standards_decay_% 0
_exptl_absorpt_coefficient_mu 3.286
_exptl_absorpt_correction_T_max 0.8272
_exptl_absorpt_correction_T_min 0.5594
_exptl_absorpt_correction_type multi-scan
_exptl_absorpt_process_details '(SADABS; Sheldrick, 2003)'
_exptl_crystal_colour Orange
_exptl_crystal_density_diffrn 2.015
_exptl_crystal_density_method 'not measured'
_exptl_crystal_description Needle
_exptl_crystal_F_000 220
_exptl_crystal_size_max 0.20
_exptl_crystal_size_mid 0.08
_exptl_crystal_size_min 0.06
_refine_diff_density_max 0.643
_refine_diff_density_min -0.512
_refine_ls_extinction_method none
_refine_ls_goodness_of_fit_ref 1.058
_refine_ls_hydrogen_treatment mixed
_refine_ls_matrix_type full
_refine_ls_number_parameters 84
_refine_ls_number_reflns 836
_refine_ls_number_restraints 7
_refine_ls_restrained_S_all 1.133
_refine_ls_R_factor_all 0.0523
_refine_ls_R_factor_gt 0.0380
_refine_ls_shift/su_max 0.000
_refine_ls_shift/su_mean 0.000
_refine_ls_structure_factor_coef Fsqd
_refine_ls_weighting_details 'calc w=1/[\s^2^(Fo^2^)+(0.0667P)^2^+0.1373P] where P=(Fo^2^+2Fc^2^)/3'
_refine_ls_weighting_scheme calc
_refine_ls_wR_factor_gt 0.1051
_refine_ls_wR_factor_ref 0.1119
_reflns_number_gt 657
_reflns_number_total 836
_reflns_threshold_expression I>2\s(I)
_cod_data_source_file kp2058.cif
_cod_data_source_block I
_cod_depositor_comments
;
The following automatic conversions were performed:
'_symmetry_cell_setting' value 'Monoclinic' changed to 'monoclinic'
according to '/home/saulius/struct/CIF-dictionaries/cif_core.dic'
dictionary named 'cif_core.dic' version 2.4.1 from 2010-06-29.

Automatic conversion script
Id: cif_fix_enum 1527 2010-12-29 10:47:43Z saulius 

The following automatic conversions were performed:

'_symmetry_cell_setting' value 'Monoclinic' changed to 'monoclinic'
according to /home/saulius/struct/CIF-dictionaries/cif_core.dic
dictionary named 'cif_core.dic' version 2.4.1 from 2010-06-29.

Automatic conversion script
Id: cif_fix_values 1715 2011-07-08 13:25:40Z adriana 
;
_cod_original_cell_volume 366.1(3)
_cod_original_sg_symbol_H-M 'P 21/m'
_cod_database_code 2212266
_cod_database_fobs_code 2212266

loop_
_symmetry_equiv_pos_as_xyz
'x, y, z'
'-x, y+1/2, -z'
'-x, -y, -z'
'x, -y-1/2, z'

loop_
_atom_site_type_symbol
_atom_site_label
_atom_site_fract_x
_atom_site_fract_y
_atom_site_fract_z
_atom_site_U_iso_or_equiv
_atom_site_adp_type
_atom_site_calc_flag
_atom_site_refinement_flags
_atom_site_occupancy
Cu Cu1 0.45792(10) 0.2500 0.42046(5) 0.0563(4) Uani d S 1
N N1 0.2214(7) 0.2500 0.3195(3) 0.0698(19) Uani d S 1
C C1 0.2340(10) 0.036(2) 0.2319(5) 0.0380(16) Uani d P 0.50
H H1A 0.3523 -0.0798 0.2270 0.046 Uiso d PR 0.50
C C2 0.0777(10) -0.006(2) 0.1593(5) 0.0404(17) Uani d P 0.50
H H2A 0.0903 -0.1001 0.0974 0.049 Uiso d PR 0.50
C C3 -0.1005(10) 0.1029(19) 0.1749(4) 0.0343(15) Uani d P 0.50
C C4 -0.1140(7) 0.2500 0.2640(3) 0.0396(12) Uani d S 1
H H4A -0.2321 0.3491 0.2755 0.047 Uiso d PR 0.50
C C5 0.0483(8) 0.2500 0.3326(4) 0.0424(13) Uani d S 1
H H5A 0.0394 0.2500 0.3997 0.051 Uiso d SR 1
C C6 -0.2760(11) 0.063(2) 0.0971(5) 0.0420(17) Uani d P 0.50
O O1 -0.2582(7) -0.0849(17) 0.0196(4) 0.0589(17) Uani d P 0.50
O O2 -0.4309(7) 0.2500 0.1141(3) 0.0854(17) Uani d SDU 1
H H2 -0.514(9) 0.2500 0.059(3) 0.102 Uiso d SD 1
Cl Cl1 0.34135(19) 0.2500 0.57557(9) 0.0425(4) Uani d S 1

loop_
_atom_site_aniso_label
_atom_site_aniso_U_11
_atom_site_aniso_U_22
_atom_site_aniso_U_33
_atom_site_aniso_U_12
_atom_site_aniso_U_13
_atom_site_aniso_U_23
Cu1 0.0452(5) 0.0629(6) 0.0580(5) 0.000 0.0034(4) 0.000
N1 0.035(3) 0.138(6) 0.036(3) 0.000 0.008(2) 0.000
C1 0.035(4) 0.037(4) 0.043(4) -0.003(3) 0.010(3) 0.000(3)
C2 0.043(4) 0.040(4) 0.040(4) 0.003(4) 0.015(3) -0.001(3)
C3 0.036(4) 0.036(3) 0.032(3) 0.002(3) 0.011(3) 0.006(3)
C4 0.038(3) 0.042(3) 0.041(3) 0.000 0.015(2) 0.000
C5 0.046(3) 0.050(3) 0.033(3) 0.000 0.014(2) 0.000
C6 0.047(4) 0.039(4) 0.039(4) -0.004(4) 0.007(3) 0.000(3)
O1 0.045(3) 0.087(5) 0.045(3) 0.004(3) 0.010(2) -0.020(3)
O2 0.043(2) 0.159(5) 0.053(2) 0.000 0.0056(19) 0.000
Cl1 0.0459(8) 0.0383(7) 0.0480(7) 0.000 0.0208(6) 0.000

loop_
_atom_type_symbol
_atom_type_description
_atom_type_scat_dispersion_real
_atom_type_scat_dispersion_imag
_atom_type_scat_source
C C 0.0033 0.0016 'International Tables Vol C Tables 4.2.6.8 and 6.1.1.4'
H H 0.0000 0.0000 'International Tables Vol C Tables 4.2.6.8 and 6.1.1.4'
N N 0.0061 0.0033 'International Tables Vol C Tables 4.2.6.8 and 6.1.1.4'
O O 0.0106 0.0060 'International Tables Vol C Tables 4.2.6.8 and 6.1.1.4'
Cl Cl 0.1484 0.1585 'International Tables Vol C Tables 4.2.6.8 and 6.1.1.4'
Cu Cu 0.3201 1.2651 'International Tables Vol C Tables 4.2.6.8 and 6.1.1.4'

loop_
_geom_angle_atom_site_label_1
_geom_angle_atom_site_label_2
_geom_angle_atom_site_label_3
_geom_angle_site_symmetry_1
_geom_angle_site_symmetry_3
_geom_angle
_geom_angle_publ_flag
N1 Cu1 Cl1 . 3_666 116.43(8) y
N1 Cu1 Cl1 . 3_656 116.43(7) ?
Cl1 Cu1 Cl1 3_666 3_656 105.58(7) ?
N1 Cu1 Cl1 . . 104.35(15) y
Cl1 Cu1 Cl1 3_666 . 106.64(4) ?
Cl1 Cu1 Cl1 3_656 . 106.64(4) ?
N1 Cu1 Cu1 . 3_666 125.08(9) ?
Cl1 Cu1 Cu1 3_666 3_666 55.55(4) ?
Cl1 Cu1 Cu1 3_656 3_666 117.68(5) ?
Cl1 Cu1 Cu1 . 3_666 51.09(4) ?
N1 Cu1 Cu1 . 3_656 125.08(9) ?
Cl1 Cu1 Cu1 3_666 3_656 117.68(5) ?
Cl1 Cu1 Cu1 3_656 3_656 55.55(4) ?
Cl1 Cu1 Cu1 . 3_656 51.09(4) ?
Cu1 Cu1 Cu1 3_666 3_656 80.60(6) ?
C5 N1 C1 . . 109.7(4) ?
C5 N1 C1 . 4_565 109.7(4) ?
C1 N1 C1 . 4_565 65.0(6) ?
C5 N1 Cu1 . . 127.0(4) ?
C1 N1 Cu1 . . 114.5(4) ?
C1 N1 Cu1 4_565 . 114.5(4) ?
C2 C1 N1 . . 120.7(6) ?
C2 C1 C1 . 4_565 96.7(5) ?
N1 C1 C1 . 4_565 57.5(3) ?
C2 C1 H1A . . 119.3 ?
N1 C1 H1A . . 120.0 ?
C1 C1 H1A 4_565 . 116.8 ?
C1 C2 C3 . . 118.9(6) ?
C1 C2 C2 . 4 96.7(5) ?
C3 C2 C2 . 4 107.1(4) ?
C1 C2 C2 . 4_565 83.3(5) ?
C3 C2 C2 . 4_565 72.9(4) ?
C2 C2 C2 4 4_565 180.0(4) ?
C1 C2 C3 . 4_565 105.7(6) ?
C2 C2 C3 4 4_565 138.6(3) ?
C1 C2 H2A . . 121.0 ?
C3 C2 H2A . . 120.1 ?
C2 C2 H2A 4 . 68.6 ?
C2 C2 H2A 4_565 . 111.4 ?
C3 C2 H2A 4_565 . 123.1 ?
C3 C3 C2 4_565 . 107.1(5) ?
C2 C3 C4 . . 119.1(6) ?
C2 C3 C6 . . 120.7(6) ?
C4 C3 C6 . . 120.2(6) ?
C2 C3 C6 . 4_565 127.2(5) ?
C4 C3 C6 . 4_565 95.9(5) ?
C6 C3 C2 . 4_565 116.6(5) ?
C5 C4 C3 . 4_565 116.3(5) ?
C5 C4 C3 . . 116.3(5) ?
C5 C4 H4A . . 122.1 ?
C3 C4 H4A 4_565 . 102.7 ?
C3 C4 H4A . . 121.6 ?
N1 C5 C4 . . 127.4(5) ?
N1 C5 H5A . . 113.2 ?
C4 C5 H5A . . 119.4 ?
O1 C6 O2 . . 127.0(6) ?
O1 C6 C3 . . 118.0(7) ?
O2 C6 C3 . . 114.0(6) ?
O1 C6 C3 . 4_565 127.6(6) ?
O2 C6 C3 . 4_565 91.4(5) ?
C6 C6 C3 4_565 4_565 50.0(3) ?
O1 O1 C6 4 . 116.2(5) ?
C6 O2 H2 4_565 . 106(5) ?
C6 O2 H2 . . 106(5) ?
Cu1 Cl1 Cu1 3_666 3_656 105.58(7) y
Cu1 Cl1 Cu1 3_666 . 73.36(4) y
Cu1 Cl1 Cu1 3_656 . 73.36(4) ?

loop_
_geom_bond_atom_site_label_1
_geom_bond_atom_site_label_2
_geom_bond_site_symmetry_2
_geom_bond_distance
_geom_bond_publ_flag
Cu1 N1 . 1.976(5) y
Cu1 Cl1 3_666 2.3432(13) y
Cu1 Cl1 . 2.4831(18) y
Cu1 Cu1 3_666 2.8851(15) y
Cu1 Cu1 3_656 2.8851(15) ?
N1 C5 . 1.280(7) ?
N1 C1 . 1.486(8) ?
N1 C1 4_565 1.486(8) ?
C1 C2 . 1.362(10) ?
C1 C1 4_565 1.597(15) ?
C1 H1A . 0.9600 ?
C2 C3 . 1.389(9) ?
C2 H2A . 0.9601 ?
C3 C4 . 1.389(8) ?
C3 C6 . 1.495(9) ?
C4 C5 . 1.351(7) ?
C4 C3 4_565 1.389(8) ?
C4 H4A . 0.9600 ?
C5 H5A . 0.9582 ?
C6 O1 . 1.252(9) ?
C6 O2 . 1.365(8) ?
C6 C6 4_565 1.396(16) ?
O2 C6 4_565 1.365(8) ?
O2 H2 . 0.87(2) ?
Cl1 Cu1 3_666 2.3432(13) ?
Cl1 Cu1 3_656 2.3432(13) ?
